data_4028439
loop_
_publ_author_name
'Manas K. Ghorai'
'Deo Prakash Tiwari'
'Nikita Jain'

_publ_section_title
;
 Lewis Acid Catalyzed SN2-Type Ring Opening of N-Activated Aziridines with
 Electron-Rich Arenes/Heteroarenes
;
_journal_name_full 'Journal of Organic Chemistry'
_journal_page_first 7121
_journal_page_last 7130
_journal_paper_doi 10.1021/jo401028j
_journal_volume 78
_journal_year 2013
_chemical_formula_moiety 'C31 H43 N O6 S Si'
_chemical_formula_sum 'C31 H43 N O6 S Si'
_chemical_formula_weight 585.81
_chemical_name_systematic
;
 ?
;
_space_group_IT_number 2
_symmetry_cell_setting triclinic
_symmetry_space_group_name_Hall '-P 1'
_symmetry_space_group_name_H-M 'P -1'
_atom_sites_solution_hydrogens geom
_atom_sites_solution_primary direct
_atom_sites_solution_secondary difmap
_audit_creation_method SHELXL-97
_cell_angle_alpha 60.725(4)
_cell_angle_beta 77.663(6)
_cell_angle_gamma 73.088(5)
_cell_formula_units_Z 2
_cell_length_a 11.473(7)
_cell_length_b 13.103(5)
_cell_length_c 13.176(6)
_cell_measurement_reflns_used 999
_cell_measurement_temperature 293(2)
_cell_measurement_theta_max 25.00
_cell_measurement_theta_min 1.83
_cell_volume 1647.0(14)
_computing_structure_refinement 'SHELXL-97 (Sheldrick, 1997)'
_diffrn_ambient_temperature 293(2)
_diffrn_measured_fraction_theta_full 0.969
_diffrn_measured_fraction_theta_max 0.969
_diffrn_radiation_monochromator graphite
_diffrn_radiation_source 'fine-focus sealed tube'
_diffrn_radiation_type MoK\a
_diffrn_radiation_wavelength 0.71073
_diffrn_reflns_av_R_equivalents 0.0333
_diffrn_reflns_av_sigmaI/netI 0.0654
_diffrn_reflns_limit_h_max 13
_diffrn_reflns_limit_h_min -11
_diffrn_reflns_limit_k_max 15
_diffrn_reflns_limit_k_min -13
_diffrn_reflns_limit_l_max 15
_diffrn_reflns_limit_l_min -13
_diffrn_reflns_number 8542
_diffrn_reflns_theta_full 25.00
_diffrn_reflns_theta_max 25.00
_diffrn_reflns_theta_min 1.83
_exptl_absorpt_coefficient_mu 0.175
_exptl_absorpt_correction_T_max 0.9827
_exptl_absorpt_correction_T_min 0.9625
_exptl_absorpt_correction_type empirical
_exptl_absorpt_process_details SADABS
_exptl_crystal_colour colorless
_exptl_crystal_density_diffrn 1.181
_exptl_crystal_description block
_exptl_crystal_F_000 628
_exptl_crystal_size_max 0.22
_exptl_crystal_size_mid 0.16
_exptl_crystal_size_min 0.10
_refine_diff_density_max 0.150
_refine_diff_density_min -0.085
_refine_diff_density_rms 0.112
_refine_ls_extinction_method none
_refine_ls_goodness_of_fit_ref 1.084
_refine_ls_hydrogen_treatment constr
_refine_ls_matrix_type full
_refine_ls_number_parameters 370
_refine_ls_number_reflns 5645
_refine_ls_number_restraints 0
_refine_ls_restrained_S_all 1.084
_refine_ls_R_factor_all 0.1272
_refine_ls_R_factor_gt 0.1054
_refine_ls_shift/su_max 0.000
_refine_ls_shift/su_mean 0.000
_refine_ls_structure_factor_coef Fsqd
_refine_ls_weighting_details 'calc w=1/[\s^2^(Fo^2^)+(0.1596P)^2^+4.7301P] where P=(Fo^2^+2Fc^2^)/3'
_refine_ls_weighting_scheme calc
_refine_ls_wR_factor_gt 0.2721
_refine_ls_wR_factor_ref 0.2989
_reflns_number_gt 4226
_reflns_number_total 5645
_reflns_threshold_expression >2sigma(I)
_cod_data_source_file jo401028j_si_002.cif
_cod_data_source_block 3r
_cod_database_code 4028439

loop_
_symmetry_equiv_pos_as_xyz
'x, y, z'
'-x, -y, -z'

loop_
_atom_site_label
_atom_site_type_symbol
_atom_site_fract_x
_atom_site_fract_y
_atom_site_fract_z
_atom_site_U_iso_or_equiv
_atom_site_adp_type
_atom_site_occupancy
_atom_site_symmetry_multiplicity
_atom_site_calc_flag
_atom_site_refinement_flags
S1 S 0.43127(10) 0.13714(10) 0.32786(9) 0.0218(3) Uani 1 1 d .
Si1 Si 0.8711(2) -0.1215(2) 0.2410(2) 0.0825(9) Uani 1 1 d .
O1 O 1.1635(3) 0.3558(3) -0.0354(3) 0.0322(8) Uani 1 1 d .
O2 O 0.9928(3) 0.1049(3) 0.3343(3) 0.0278(8) Uani 1 1 d .
O3 O 0.7254(3) 0.3879(3) 0.0498(3) 0.0378(9) Uani 1 1 d .
O4 O 0.3719(3) 0.0953(3) 0.4441(3) 0.0256(7) Uani 1 1 d .
O5 O 0.3873(3) 0.2566(3) 0.2413(3) 0.0261(7) Uani 1 1 d .
O6 O 0.7766(3) -0.0194(3) 0.2747(3) 0.0325(8) Uani 1 1 d .
N1 N 0.5723(3) 0.1236(3) 0.3406(3) 0.0210(8) Uani 1 1 d .
H1 H 0.5983 0.0847 0.4091 0.025 Uiso 1 1 calc R
C1 C 1.0597(4) 0.3243(4) 0.0326(4) 0.0272(11) Uani 1 1 d .
C2 C 1.0791(4) 0.2329(4) 0.1461(4) 0.0269(10) Uani 1 1 d .
H2 H 1.1578 0.1985 0.1700 0.032 Uiso 1 1 calc R
C3 C 0.9801(4) 0.1945(4) 0.2220(4) 0.0234(10) Uani 1 1 d .
C4 C 0.8597(4) 0.2457(4) 0.1897(4) 0.0198(9) Uani 1 1 d .
C5 C 0.8438(4) 0.3383(4) 0.0762(4) 0.0273(11) Uani 1 1 d .
C6 C 0.9430(5) 0.3770(5) -0.0034(4) 0.0313(11) Uani 1 1 d .
H6 H 0.9306 0.4372 -0.0792 0.038 Uiso 1 1 calc R
C7 C 1.1504(5) 0.4486(5) -0.1523(4) 0.0372(13) Uani 1 1 d .
H7A H 1.1194 0.4222 -0.1955 0.056 Uiso 1 1 calc R
H7B H 1.2285 0.4673 -0.1885 0.056 Uiso 1 1 calc R
H7C H 1.0944 0.5188 -0.1515 0.056 Uiso 1 1 calc R
C8 C 1.1139(5) 0.0509(5) 0.3701(5) 0.0399(13) Uani 1 1 d .
H8A H 1.1608 0.0147 0.3217 0.060 Uiso 1 1 calc R
H8B H 1.1108 -0.0094 0.4500 0.060 Uiso 1 1 calc R
H8C H 1.1516 0.1110 0.3626 0.060 Uiso 1 1 calc R
C9 C 0.7016(5) 0.4940(5) -0.0595(5) 0.0468(16) Uani 1 1 d .
H9A H 0.7391 0.5536 -0.0652 0.070 Uiso 1 1 calc R
H9B H 0.6150 0.5247 -0.0633 0.070 Uiso 1 1 calc R
H9C H 0.7350 0.4746 -0.1228 0.070 Uiso 1 1 calc R
C10 C 0.7527(4) 0.2076(4) 0.2795(4) 0.0194(9) Uani 1 1 d .
H10 H 0.7878 0.1333 0.3456 0.023 Uiso 1 1 calc R
C11 C 0.6988(4) 0.2994(4) 0.3262(4) 0.0249(10) Uani 1 1 d .
C12 C 0.7692(5) 0.3072(5) 0.3950(4) 0.0308(11) Uani 1 1 d .
H12 H 0.8440 0.2534 0.4146 0.037 Uiso 1 1 calc R
C13 C 0.7315(5) 0.3925(5) 0.4350(5) 0.0377(13) Uani 1 1 d .
H13 H 0.7808 0.3959 0.4804 0.045 Uiso 1 1 calc R
C14 C 0.6211(6) 0.4720(5) 0.4077(6) 0.0480(16) Uani 1 1 d .
H14 H 0.5964 0.5313 0.4321 0.058 Uiso 1 1 calc R
C15 C 0.5477(5) 0.4637(5) 0.3443(6) 0.0518(17) Uani 1 1 d .
H15 H 0.4711 0.5151 0.3289 0.062 Uiso 1 1 calc R
C16 C 0.5866(5) 0.3778(5) 0.3018(5) 0.0396(13) Uani 1 1 d .
H16 H 0.5365 0.3742 0.2573 0.048 Uiso 1 1 calc R
C17 C 0.6579(4) 0.1759(4) 0.2384(4) 0.0200(9) Uani 1 1 d .
H17 H 0.6126 0.2499 0.1791 0.024 Uiso 1 1 calc R
C18 C 0.7187(4) 0.0904(4) 0.1858(4) 0.0279(11) Uani 1 1 d .
H18A H 0.6580 0.0768 0.1553 0.033 Uiso 1 1 calc R
H18B H 0.7786 0.1246 0.1222 0.033 Uiso 1 1 calc R
C19 C 0.8028(7) -0.1373(6) 0.1333(7) 0.062(2) Uani 1 1 d .
H19A H 0.7250 -0.1583 0.1663 0.093 Uiso 1 1 calc R
H19B H 0.8565 -0.1990 0.1156 0.093 Uiso 1 1 calc R
H19C H 0.7921 -0.0627 0.0630 0.093 Uiso 1 1 calc R
C20 C 1.0279(6) -0.0657(7) 0.1654(6) 0.0582(18) Uani 1 1 d .
H20A H 1.0095 0.0173 0.1090 0.087 Uiso 1 1 calc R
H20B H 1.0758 -0.1126 0.1272 0.087 Uiso 1 1 calc R
H20C H 1.0731 -0.0750 0.2240 0.087 Uiso 1 1 calc R
C21 C 0.9027(7) -0.2552(7) 0.3741(8) 0.071(2) Uani 1 1 d .
C22 C 0.9360(8) -0.2286(8) 0.4648(8) 0.082(3) Uani 1 1 d .
H22A H 0.8723 -0.1671 0.4748 0.122 Uiso 1 1 calc R
H22B H 1.0116 -0.2021 0.4380 0.122 Uiso 1 1 calc R
H22C H 0.9449 -0.3001 0.5380 0.122 Uiso 1 1 calc R
C23 C 1.0194(10) -0.3433(9) 0.3420(13) 0.149(6) Uani 1 1 d .
H23A H 1.0726 -0.2963 0.2811 0.224 Uiso 1 1 calc R
H23B H 0.9914 -0.3881 0.3158 0.224 Uiso 1 1 calc R
H23C H 1.0632 -0.3976 0.4099 0.224 Uiso 1 1 calc R
C24 C 0.7820(7) -0.3014(6) 0.4240(6) 0.0586(18) Uani 1 1 d .
H24A H 0.7954 -0.3741 0.4959 0.088 Uiso 1 1 calc R
H24B H 0.7571 -0.3169 0.3687 0.088 Uiso 1 1 calc R
H24C H 0.7193 -0.2418 0.4383 0.088 Uiso 1 1 calc R
C25 C 0.4239(4) 0.0384(4) 0.2750(4) 0.0236(10) Uani 1 1 d .
C26 C 0.4401(4) -0.0839(4) 0.3497(4) 0.0282(11) Uani 1 1 d .
H26 H 0.4556 -0.1140 0.4268 0.034 Uiso 1 1 calc R
C27 C 0.4329(5) -0.1603(5) 0.3084(5) 0.0374(12) Uani 1 1 d .
H27 H 0.4430 -0.2421 0.3584 0.045 Uiso 1 1 calc R
C28 C 0.4109(5) -0.1163(5) 0.1929(5) 0.0354(12) Uani 1 1 d .
C29 C 0.3948(4) 0.0063(5) 0.1198(4) 0.0325(12) Uani 1 1 d .
H29 H 0.3792 0.0365 0.0427 0.039 Uiso 1 1 calc R
C30 C 0.4016(4) 0.0839(4) 0.1598(4) 0.0264(10) Uani 1 1 d .
H30 H 0.3913 0.1657 0.1100 0.032 Uiso 1 1 calc R
C31 C 0.4044(7) -0.2012(6) 0.1476(6) 0.0553(17) Uani 1 1 d .
H31A H 0.4839 -0.2513 0.1456 0.083 Uiso 1 1 calc R
H31B H 0.3775 -0.1556 0.0703 0.083 Uiso 1 1 calc R
H31C H 0.3477 -0.2504 0.1983 0.083 Uiso 1 1 calc R

loop_
_atom_site_aniso_label
_atom_site_aniso_U_11
_atom_site_aniso_U_22
_atom_site_aniso_U_33
_atom_site_aniso_U_23
_atom_site_aniso_U_13
_atom_site_aniso_U_12
S1 0.0163(6) 0.0237(6) 0.0220(6) -0.0074(5) -0.0033(4) -0.0040(4)
Si1 0.0712(14) 0.1000(17) 0.119(2) -0.0966(17) -0.0660(14) 0.0494(13)
O1 0.0298(19) 0.0366(19) 0.0302(19) -0.0140(16) 0.0084(15) -0.0172(15)
O2 0.0181(16) 0.0325(18) 0.0240(17) -0.0055(14) -0.0039(13) -0.0053(14)
O3 0.0273(19) 0.036(2) 0.0282(19) 0.0070(16) -0.0125(15) -0.0098(16)
O4 0.0204(16) 0.0285(17) 0.0216(17) -0.0082(14) -0.0004(13) -0.0034(14)
O5 0.0221(17) 0.0244(17) 0.0244(17) -0.0053(14) -0.0036(13) -0.0041(13)
O6 0.0279(19) 0.0370(19) 0.041(2) -0.0253(17) -0.0072(15) -0.0017(15)
N1 0.0199(19) 0.0234(19) 0.0166(18) -0.0052(16) -0.0043(15) -0.0058(16)
C1 0.027(2) 0.034(3) 0.029(3) -0.019(2) 0.009(2) -0.018(2)
C2 0.020(2) 0.031(3) 0.029(3) -0.013(2) -0.0010(19) -0.007(2)
C3 0.025(2) 0.020(2) 0.025(2) -0.0090(19) -0.0033(19) -0.0060(19)
C4 0.018(2) 0.023(2) 0.019(2) -0.0071(18) 0.0008(17) -0.0116(18)
C5 0.022(2) 0.029(2) 0.032(3) -0.012(2) -0.006(2) -0.008(2)
C6 0.037(3) 0.035(3) 0.020(2) -0.009(2) 0.002(2) -0.014(2)
C7 0.043(3) 0.044(3) 0.029(3) -0.017(2) 0.012(2) -0.026(3)
C8 0.022(3) 0.051(3) 0.037(3) -0.011(3) -0.013(2) -0.002(2)
C9 0.038(3) 0.036(3) 0.039(3) 0.014(3) -0.017(2) -0.018(3)
C10 0.016(2) 0.019(2) 0.022(2) -0.0067(18) -0.0043(17) -0.0037(17)
C11 0.023(2) 0.022(2) 0.028(2) -0.009(2) 0.0034(19) -0.0096(19)
C12 0.034(3) 0.032(3) 0.026(3) -0.015(2) 0.001(2) -0.008(2)
C13 0.054(4) 0.036(3) 0.031(3) -0.019(2) 0.011(2) -0.024(3)
C14 0.055(4) 0.039(3) 0.059(4) -0.032(3) 0.024(3) -0.025(3)
C15 0.028(3) 0.035(3) 0.085(5) -0.029(3) 0.010(3) -0.005(2)
C16 0.030(3) 0.027(3) 0.062(4) -0.023(3) -0.005(3) -0.002(2)
C17 0.020(2) 0.021(2) 0.016(2) -0.0024(18) -0.0007(17) -0.0120(18)
C18 0.024(2) 0.040(3) 0.026(2) -0.016(2) 0.0004(19) -0.016(2)
C19 0.073(5) 0.062(4) 0.076(5) -0.053(4) -0.042(4) 0.016(4)
C20 0.050(4) 0.087(5) 0.061(4) -0.050(4) 0.002(3) -0.023(4)
C21 0.069(5) 0.077(5) 0.089(6) -0.054(5) -0.038(4) 0.008(4)
C22 0.094(6) 0.075(5) 0.094(6) -0.056(5) -0.053(5) 0.020(5)
C23 0.135(9) 0.105(7) 0.278(16) -0.144(10) -0.158(11) 0.081(7)
C24 0.068(5) 0.048(4) 0.055(4) -0.008(3) -0.021(3) -0.023(3)
C25 0.019(2) 0.028(2) 0.022(2) -0.009(2) -0.0014(18) -0.0065(19)
C26 0.026(2) 0.032(3) 0.024(2) -0.007(2) -0.0048(19) -0.012(2)
C27 0.047(3) 0.027(3) 0.034(3) -0.010(2) -0.004(2) -0.010(2)
C28 0.035(3) 0.040(3) 0.038(3) -0.021(3) 0.000(2) -0.013(2)
C29 0.025(3) 0.048(3) 0.027(3) -0.018(2) -0.005(2) -0.009(2)
C30 0.018(2) 0.033(3) 0.024(2) -0.009(2) -0.0027(18) -0.0055(19)
C31 0.089(5) 0.046(4) 0.043(4) -0.022(3) -0.013(3) -0.025(4)

loop_
_atom_type_symbol
_atom_type_description
_atom_type_scat_dispersion_real
_atom_type_scat_dispersion_imag
_atom_type_scat_source
C C 0.0033 0.0016 'International Tables Vol C Tables 4.2.6.8 and 6.1.1.4'
H H 0.0000 0.0000 'International Tables Vol C Tables 4.2.6.8 and 6.1.1.4'
N N 0.0061 0.0033 'International Tables Vol C Tables 4.2.6.8 and 6.1.1.4'
O O 0.0106 0.0060 'International Tables Vol C Tables 4.2.6.8 and 6.1.1.4'
Si Si 0.0817 0.0704 'International Tables Vol C Tables 4.2.6.8 and 6.1.1.4'
S S 0.1246 0.1234 'International Tables Vol C Tables 4.2.6.8 and 6.1.1.4'

loop_
_geom_angle_atom_site_label_1
_geom_angle_atom_site_label_2
_geom_angle_atom_site_label_3
_geom_angle
O5 S1 O4 119.53(19)
O5 S1 N1 107.88(19)
O4 S1 N1 106.13(19)
O5 S1 C25 107.3(2)
O4 S1 C25 106.9(2)
N1 S1 C25 108.8(2)
O6 Si1 C21 107.3(3)
O6 Si1 C19 109.3(3)
C21 Si1 C19 114.7(4)
O6 Si1 C20 108.2(3)
C21 Si1 C20 108.5(4)
C19 Si1 C20 108.7(3)
C1 O1 C7 117.5(4)
C3 O2 C8 117.3(4)
C5 O3 C9 117.9(4)
C18 O6 Si1 120.1(3)
C17 N1 S1 121.9(3)
O1 C1 C6 124.5(4)
O1 C1 C2 114.6(4)
C6 C1 C2 120.8(4)
C3 C2 C1 119.2(4)
O2 C3 C2 122.2(4)
O2 C3 C4 115.8(4)
C2 C3 C4 122.0(4)
C5 C4 C3 117.1(4)
C5 C4 C10 122.6(4)
C3 C4 C10 120.1(4)
O3 C5 C4 115.1(4)
O3 C5 C6 123.0(4)
C4 C5 C6 121.9(4)
C1 C6 C5 118.8(4)
C4 C10 C11 109.5(3)
C4 C10 C17 114.3(4)
C11 C10 C17 114.5(4)
C16 C11 C12 117.6(5)
C16 C11 C10 124.5(4)
C12 C11 C10 117.9(4)
C13 C12 C11 122.0(5)
C14 C13 C12 119.8(5)
C15 C14 C13 119.6(5)
C14 C15 C16 120.8(6)
C11 C16 C15 120.2(6)
N1 C17 C18 111.7(3)
N1 C17 C10 107.1(3)
C18 C17 C10 111.7(4)
O6 C18 C17 108.3(4)
C22 C21 C24 107.1(7)
C22 C21 C23 109.3(6)
C24 C21 C23 116.7(7)
C22 C21 Si1 110.9(6)
C24 C21 Si1 106.8(5)
C23 C21 Si1 106.0(7)
C30 C25 C26 120.7(4)
C30 C25 S1 119.6(4)
C26 C25 S1 119.7(4)
C27 C26 C25 119.5(5)
C26 C27 C28 120.6(5)
C29 C28 C27 119.0(5)
C29 C28 C31 120.7(5)
C27 C28 C31 120.4(5)
C30 C29 C28 121.1(5)
C29 C30 C25 119.1(5)

loop_
_geom_bond_atom_site_label_1
_geom_bond_atom_site_label_2
_geom_bond_distance
S1 O5 1.431(3)
S1 O4 1.435(3)
S1 N1 1.611(4)
S1 C25 1.771(5)
Si1 O6 1.642(4)
Si1 C21 1.782(9)
Si1 C19 1.877(6)
Si1 C20 2.013(7)
O1 C1 1.363(6)
O1 C7 1.426(6)
O2 C3 1.372(5)
O2 C8 1.427(6)
O3 C5 1.362(6)
O3 C9 1.438(6)
O6 C18 1.418(6)
N1 C17 1.474(5)
C1 C6 1.382(7)
C1 C2 1.398(7)
C2 C3 1.378(6)
C3 C4 1.405(6)
C4 C5 1.399(6)
C4 C10 1.522(6)
C5 C6 1.399(7)
C10 C11 1.528(6)
C10 C17 1.544(6)
C11 C16 1.378(7)
C11 C12 1.392(7)
C12 C13 1.384(7)
C13 C14 1.371(9)
C14 C15 1.364(10)
C15 C16 1.413(8)
C17 C18 1.524(6)
C21 C22 1.540(10)
C21 C24 1.557(11)
C21 C23 1.626(12)
C25 C30 1.385(6)
C25 C26 1.391(7)
C26 C27 1.380(7)
C27 C28 1.391(8)
C28 C29 1.389(8)
C28 C31 1.523(7)
C29 C30 1.381(7)

loop_
_geom_torsion_atom_site_label_1
_geom_torsion_atom_site_label_2
_geom_torsion_atom_site_label_3
_geom_torsion_atom_site_label_4
_geom_torsion
C21 Si1 O6 C18 -169.3(4)
C19 Si1 O6 C18 -44.4(5)
C20 Si1 O6 C18 73.8(4)
O5 S1 N1 C17 -40.5(4)
O4 S1 N1 C17 -169.7(3)
C25 S1 N1 C17 75.6(4)
C7 O1 C1 C6 -0.8(7)
C7 O1 C1 C2 -180.0(4)
O1 C1 C2 C3 179.9(4)
C6 C1 C2 C3 0.7(7)
C8 O2 C3 C2 -0.7(7)
C8 O2 C3 C4 -180.0(4)
C1 C2 C3 O2 179.7(4)
C1 C2 C3 C4 -1.1(7)
O2 C3 C4 C5 179.2(4)
C2 C3 C4 C5 -0.1(7)
O2 C3 C4 C10 4.4(6)
C2 C3 C4 C10 -174.8(4)
C9 O3 C5 C4 171.6(5)
C9 O3 C5 C6 -7.9(7)
C3 C4 C5 O3 -177.9(4)
C10 C4 C5 O3 -3.3(6)
C3 C4 C5 C6 1.5(7)
C10 C4 C5 C6 176.2(4)
O1 C1 C6 C5 -178.4(4)
C2 C1 C6 C5 0.7(7)
O3 C5 C6 C1 177.6(4)
C4 C5 C6 C1 -1.9(7)
C5 C4 C10 C11 -75.9(5)
C3 C4 C10 C11 98.6(5)
C5 C4 C10 C17 54.1(6)
C3 C4 C10 C17 -131.4(4)
C4 C10 C11 C16 109.4(5)
C17 C10 C11 C16 -20.5(6)
C4 C10 C11 C12 -68.4(5)
C17 C10 C11 C12 161.7(4)
C16 C11 C12 C13 -2.1(7)
C10 C11 C12 C13 175.9(4)
C11 C12 C13 C14 0.5(8)
C12 C13 C14 C15 2.2(8)
C13 C14 C15 C16 -3.1(9)
C12 C11 C16 C15 1.1(8)
C10 C11 C16 C15 -176.7(5)
C14 C15 C16 C11 1.4(9)
S1 N1 C17 C18 -87.7(4)
S1 N1 C17 C10 149.8(3)
C4 C10 C17 N1 171.4(3)
C11 C10 C17 N1 -61.1(5)
C4 C10 C17 C18 48.8(5)
C11 C10 C17 C18 176.3(4)
Si1 O6 C18 C17 -168.8(3)
N1 C17 C18 O6 -55.8(5)
C10 C17 C18 O6 64.1(5)
O6 Si1 C21 C22 -48.1(7)
C19 Si1 C21 C22 -169.7(6)
C20 Si1 C21 C22 68.6(6)
O6 Si1 C21 C24 68.2(5)
C19 Si1 C21 C24 -53.4(6)
C20 Si1 C21 C24 -175.1(5)
O6 Si1 C21 C23 -166.7(5)
C19 Si1 C21 C23 71.7(6)
C20 Si1 C21 C23 -50.0(6)
O5 S1 C25 C30 11.3(4)
O4 S1 C25 C30 140.7(4)
N1 S1 C25 C30 -105.1(4)
O5 S1 C25 C26 -168.4(4)
O4 S1 C25 C26 -39.1(4)
N1 S1 C25 C26 75.1(4)
C30 C25 C26 C27 -0.5(7)
S1 C25 C26 C27 179.3(4)
C25 C26 C27 C28 0.6(8)
C26 C27 C28 C29 -0.7(8)
C26 C27 C28 C31 179.4(5)
C27 C28 C29 C30 0.6(8)
C31 C28 C29 C30 -179.4(5)
C28 C29 C30 C25 -0.5(7)
C26 C25 C30 C29 0.4(7)
S1 C25 C30 C29 -179.4(4)
